data_7045576
loop_
_publ_author_name
'Brunet, Gabriel'
'Sebastiao, Elena'
'Witkowski, Tomasz G.'
'Korobkov, Ilia'
'Gabidullin, Bulat'
'Murugesu, Muralee'

_publ_section_title
;
 A nitrogen-rich ligand as a scaffold for slow magnetic relaxation in
 dysprosium-based 0D and 1D architectures.
;
_journal_issue 34
_journal_name_full 'Dalton transactions (Cambridge, England : 2003)'
_journal_page_first 11782
_journal_page_last 11787
_journal_paper_doi 10.1039/c8dt00146d
_journal_volume 47
_journal_year 2018
_chemical_formula_sum 'C8.75 H14 Gd2 N18 O8.75'
_chemical_formula_weight 825.88
_space_group_crystal_system triclinic
_space_group_IT_number 2
_space_group_name_Hall '-P 1'
_space_group_name_H-M_alt 'P -1'
_symmetry_space_group_name_Hall '-P 1'
_symmetry_space_group_name_H-M 'P -1'
_atom_sites_solution_hydrogens mixed
_audit_creation_method SHELXL-2014/7
_audit_update_record
;
2017-12-19 deposited with the CCDC.
2018-02-08 downloaded from the CCDC.
;
_cell_angle_alpha 104.2714(12)
_cell_angle_beta 97.0307(14)
_cell_angle_gamma 97.8719(13)
_cell_formula_units_Z 1
_cell_length_a 6.5239(2)
_cell_length_b 7.8414(2)
_cell_length_c 10.6792(3)
_cell_measurement_reflns_used 5574
_cell_measurement_temperature 200(2)
_cell_measurement_theta_max 28.33
_cell_measurement_theta_min 2.72
_cell_volume 517.48(3)
_computing_cell_refinement 'APEX II, Bruker (2009)'
_computing_data_collection 'APEX II, Bruker (2009)'
_computing_data_reduction 'XPREP, Bruker (2009)'
_computing_molecular_graphics 'SHELXTL, Bruker (2004)'
_computing_publication_material 'SHELXTL, Bruker (2004)'
_computing_structure_refinement 'SHELXL-2014/7 (Sheldrick, 2014)'
_computing_structure_solution 'SHELXS-03 (Sheldrick, 2003)'
_diffrn_ambient_temperature 200(2)
_diffrn_measured_fraction_theta_full 0.981
_diffrn_measured_fraction_theta_max 0.972
_diffrn_measurement_device_type 'Bruker APEX-II CCD'
_diffrn_measurement_method '\f and \w scans'
_diffrn_radiation_type MoK\a
_diffrn_radiation_wavelength 0.71073
_diffrn_reflns_av_R_equivalents 0.0163
_diffrn_reflns_av_unetI/netI 0.0181
_diffrn_reflns_Laue_measured_fraction_full 0.981
_diffrn_reflns_Laue_measured_fraction_max 0.972
_diffrn_reflns_limit_h_max 8
_diffrn_reflns_limit_h_min -8
_diffrn_reflns_limit_k_max 10
_diffrn_reflns_limit_k_min -10
_diffrn_reflns_limit_l_max 14
_diffrn_reflns_limit_l_min -14
_diffrn_reflns_number 6019
_diffrn_reflns_point_group_measured_fraction_full 0.981
_diffrn_reflns_point_group_measured_fraction_max 0.972
_diffrn_reflns_theta_full 25.242
_diffrn_reflns_theta_max 28.349
_diffrn_reflns_theta_min 2.912
_exptl_absorpt_coefficient_mu 6.444
_exptl_absorpt_correction_T_max 0.7457
_exptl_absorpt_correction_T_min 0.4985
_exptl_absorpt_correction_type multi-scan
_exptl_absorpt_process_details 'SADABS, Bruker (2003)'
_exptl_crystal_colour yellow
_exptl_crystal_density_diffrn 2.650
_exptl_crystal_density_meas ?
_exptl_crystal_description block
_exptl_crystal_F_000 390
_exptl_crystal_size_max 0.170
_exptl_crystal_size_mid 0.120
_exptl_crystal_size_min 0.100
_refine_diff_density_max 1.860
_refine_diff_density_min -2.952
_refine_diff_density_rms 0.149
_refine_ls_extinction_method none
_refine_ls_goodness_of_fit_ref 1.032
_refine_ls_hydrogen_treatment mixed
_refine_ls_matrix_type full
_refine_ls_number_parameters 191
_refine_ls_number_reflns 2524
_refine_ls_number_restraints 30
_refine_ls_restrained_S_all 1.034
_refine_ls_R_factor_all 0.0223
_refine_ls_R_factor_gt 0.0219
_refine_ls_shift/su_max 0.002
_refine_ls_shift/su_mean 0.000
_refine_ls_structure_factor_coef Fsqd
_refine_ls_weighting_details 'w=1/[\s^2^(Fo^2^)+(0.0312P)^2^+2.0905P] where P=(Fo^2^+2Fc^2^)/3'
_refine_ls_weighting_scheme calc
_refine_ls_wR_factor_gt 0.0588
_refine_ls_wR_factor_ref 0.0591
_reflns_Friedel_coverage 0.000
_reflns_number_gt 2482
_reflns_number_total 2524
_reflns_threshold_expression 'I > 2\s(I)'
_cod_data_source_file c8dt00146d2.cif
_cod_data_source_block mm464
_cod_depositor_comments
;
The following automatic conversions were performed:

'_exptl_crystal_density_meas' value 'n/a' was changed to '?' - the
value is perceived as not measured.

Automatic conversion script
Id: cif_fix_values 4973 2017-02-22 13:04:09Z antanas 

 Adding full bibliography for 7045576--7045579.cif.
;
_cod_database_code 7045576
_shelx_shelxl_version_number 2014/7
_shelx_space_group_comment
; 
The symmetry employed for this shelxl refinement is uniquely defined 
by the following loop, which should always be used as a source of 
symmetry information in preference to the above space-group names. 
They are only intended as comments. 
;
_shelx_estimated_absorpt_t_min 0.407
_shelx_estimated_absorpt_t_max 0.565

loop_
_space_group_symop_operation_xyz
'x, y, z'
'-x, -y, -z'

loop_
_atom_site_label
_atom_site_type_symbol
_atom_site_fract_x
_atom_site_fract_y
_atom_site_fract_z
_atom_site_U_iso_or_equiv
_atom_site_adp_type
_atom_site_occupancy
_atom_site_site_symmetry_order
_atom_site_calc_flag
_atom_site_refinement_flags_posn
_atom_site_refinement_flags_adp
_atom_site_refinement_flags_occupancy
_atom_site_disorder_assembly
_atom_site_disorder_group
Gd1 Gd 0.60089(3) 0.62336(2) 0.68572(2) 0.01975(7) Uani 1 1 d . U . . .
O1 O 0.8278(5) 0.8783(4) 0.6754(3) 0.0280(6) Uani 1 1 d . . . . .
H1A H 0.8949 0.9822 0.7432 0.042 Uiso 1 1 d R U . . .
H1B H 0.8230 0.9035 0.5875 0.042 Uiso 1 1 d R U . . .
O2 O 0.3630(5) 0.4962(4) 0.8080(3) 0.0275(6) Uani 1 1 d . . . . .
H2A H 0.2606 0.5597 0.8455 0.041 Uiso 1 1 d R U . . .
H2B H 0.3088 0.3641 0.7812 0.041 Uiso 1 1 d R U . . .
O3 O 0.7090(6) 0.3547(4) 0.7040(3) 0.0405(8) Uani 1 1 d . . . . .
H3A H 0.7264 0.3145 0.7815 0.061 Uiso 1 1 d R U . . .
H3B H 0.7045 0.2534 0.6244 0.061 Uiso 1 1 d R U . . .
O4 O 0.6587(17) 0.5655(18) 0.4763(11) 0.043(3) Uani 0.625 1 d . . P A 1
H4A H 0.7859 0.6171 0.4551 0.4(3) Uiso 0.625 1 calc R . P A 1
N1 N 0.5554(4) 0.8912(4) 0.8925(3) 0.0142(5) Uani 1 1 d . . . . .
N2 N 0.8632(5) 0.6965(4) 0.9017(3) 0.0177(5) Uani 1 1 d . . . . .
N3 N 1.0517(5) 0.6545(4) 0.9322(3) 0.0207(6) Uani 1 1 d . . . . .
N4 N 1.1304(5) 0.7390(4) 1.0547(3) 0.0203(6) Uani 1 1 d . . . . .
N5 N 0.9949(5) 0.8383(4) 1.1076(3) 0.0183(5) Uani 1 1 d . . . . .
N6 N 0.6460(5) 1.1622(4) 1.3535(3) 0.0207(6) Uani 1 1 d . . . . .
N7 N 0.7106(5) 1.1230(4) 1.4653(3) 0.0224(6) Uani 1 1 d . . . . .
N8 N 0.7604(5) 0.9636(4) 1.4387(3) 0.0205(6) Uani 1 1 d . . . . .
N9 N 0.7323(5) 0.8932(4) 1.3088(3) 0.0188(5) Uani 1 1 d . . . . .
C1 C 0.6525(5) 0.9004(4) 1.0126(3) 0.0135(5) Uani 1 1 d . . . . .
C2 C 0.8328(5) 0.8079(4) 1.0110(3) 0.0156(6) Uani 1 1 d . . . . .
C3 C 0.5919(5) 1.0090(4) 1.1228(3) 0.0133(5) Uani 1 1 d . . . . .
C4 C 0.6642(5) 1.0189(4) 1.2599(3) 0.0149(6) Uani 1 1 d . . . . .
O4' O 0.700(4) 0.542(3) 0.472(2) 0.048(4) Uani 0.375 1 d . U P A -2
C5 C 0.874(3) 0.544(2) 0.4800(17) 0.058(3) Uani 0.375 1 d . U P A -2
H5A H 0.9501 0.5396 0.4092 0.070 Uiso 0.375 1 calc R U P A -2
O5 O 0.9652(18) 0.5531(14) 0.6086(12) 0.053(2) Uani 0.375 1 d . U P A -2

loop_
_atom_site_aniso_label
_atom_site_aniso_U_11
_atom_site_aniso_U_22
_atom_site_aniso_U_33
_atom_site_aniso_U_23
_atom_site_aniso_U_13
_atom_site_aniso_U_12
Gd1 0.03483(11) 0.01210(9) 0.01040(9) 0.00145(6) 0.00190(6) 0.00199(7)
O1 0.0344(14) 0.0303(14) 0.0135(12) 0.0059(10) -0.0015(10) -0.0091(11)
O2 0.0337(14) 0.0229(13) 0.0295(14) 0.0051(11) 0.0172(12) 0.0098(11)
O3 0.063(2) 0.0307(16) 0.0221(14) -0.0072(12) -0.0116(14) 0.0305(15)
O4 0.042(4) 0.048(5) 0.020(3) -0.022(3) -0.003(3) 0.000(3)
N1 0.0194(12) 0.0128(12) 0.0092(11) 0.0020(9) 0.0010(9) 0.0018(10)
N2 0.0239(14) 0.0168(13) 0.0129(12) 0.0024(10) 0.0045(10) 0.0075(11)
N3 0.0241(14) 0.0192(14) 0.0201(14) 0.0044(11) 0.0071(11) 0.0064(11)
N4 0.0200(13) 0.0196(14) 0.0221(14) 0.0044(11) 0.0055(11) 0.0063(11)
N5 0.0206(13) 0.0198(14) 0.0144(13) 0.0035(11) 0.0022(10) 0.0058(11)
N6 0.0281(15) 0.0236(15) 0.0092(12) 0.0018(11) -0.0003(10) 0.0081(12)
N7 0.0278(15) 0.0285(16) 0.0098(13) 0.0028(11) 0.0005(11) 0.0073(12)
N8 0.0252(14) 0.0265(15) 0.0105(13) 0.0057(11) 0.0024(10) 0.0055(12)
N9 0.0243(14) 0.0212(14) 0.0120(12) 0.0054(11) 0.0035(10) 0.0053(11)
C1 0.0169(13) 0.0125(13) 0.0100(13) 0.0011(11) 0.0014(11) 0.0033(11)
C2 0.0230(15) 0.0133(14) 0.0096(13) 0.0021(11) 0.0025(11) 0.0024(11)
C3 0.0170(13) 0.0134(13) 0.0082(13) 0.0008(10) 0.0016(10) 0.0024(11)
C4 0.0193(14) 0.0167(14) 0.0082(13) 0.0025(11) 0.0019(11) 0.0032(11)
O4' 0.076(8) 0.028(7) 0.028(6) 0.002(5) 0.011(5) -0.023(6)
C5 0.076(7) 0.042(7) 0.047(6) 0.010(5) 0.012(5) -0.024(6)
O5 0.061(5) 0.039(5) 0.061(5) 0.006(4) 0.036(4) 0.007(4)

loop_
_atom_type_symbol
_atom_type_description
_atom_type_scat_dispersion_real
_atom_type_scat_dispersion_imag
_atom_type_scat_source
C C 0.0033 0.0016 'International Tables Vol C Tables 4.2.6.8 and 6.1.1.4'
H H 0.0000 0.0000 'International Tables Vol C Tables 4.2.6.8 and 6.1.1.4'
N N 0.0061 0.0033 'International Tables Vol C Tables 4.2.6.8 and 6.1.1.4'
O O 0.0106 0.0060 'International Tables Vol C Tables 4.2.6.8 and 6.1.1.4'
Gd Gd -0.1653 3.9035 'International Tables Vol C Tables 4.2.6.8 and 6.1.1.4'

loop_
_geom_angle_atom_site_label_1
_geom_angle_atom_site_label_2
_geom_angle_atom_site_label_3
_geom_angle
_geom_angle_site_symmetry_1
_geom_angle_site_symmetry_3
O4 Gd1 O4 61.8(6) . 2_666
O4 Gd1 O1 74.9(4) . .
O4 Gd1 O1 128.6(4) 2_666 .
O4 Gd1 O3 90.2(3) . .
O4 Gd1 O3 83.6(3) 2_666 .
O1 Gd1 O3 124.42(13) . .
O1 Gd1 O4' 75.4(5) . .
O3 Gd1 O4' 83.7(5) . .
O4 Gd1 O2 137.0(3) . .
O4 Gd1 O2 76.6(3) 2_666 .
O1 Gd1 O2 146.51(10) . .
O3 Gd1 O2 74.08(12) . .
O4' Gd1 O2 137.7(5) . .
O4 Gd1 N6 91.6(3) . 2_677
O4 Gd1 N6 78.7(3) 2_666 2_677
O1 Gd1 N6 76.25(11) . 2_677
O3 Gd1 N6 158.86(12) . 2_677
O4' Gd1 N6 99.1(6) . 2_677
O2 Gd1 N6 90.48(10) . 2_677
O4 Gd1 N2 130.1(3) . .
O4 Gd1 N2 152.6(4) 2_666 .
O1 Gd1 N2 77.42(9) . .
O3 Gd1 N2 72.64(10) . .
O4' Gd1 N2 123.6(6) . .
O2 Gd1 N2 83.69(10) . .
N6 Gd1 N2 120.79(9) 2_677 .
O1 Gd1 O5 66.4(2) . .
O3 Gd1 O5 61.5(3) . .
O4' Gd1 O5 48.3(7) . .
O2 Gd1 O5 134.7(3) . .
N6 Gd1 O5 134.7(3) 2_677 .
N2 Gd1 O5 75.7(3) . .
O4 Gd1 N1 142.9(4) . .
O4 Gd1 N1 128.1(3) 2_666 .
O1 Gd1 N1 74.28(9) . .
O3 Gd1 N1 124.44(9) . .
O4' Gd1 N1 147.1(5) . .
O2 Gd1 N1 72.38(9) . .
N6 Gd1 N1 61.33(9) 2_677 .
N2 Gd1 N1 60.82(8) . .
O5 Gd1 N1 126.2(3) . .
O1 Gd1 C5 66.9(3) . .
O3 Gd1 C5 75.6(4) . .
O4' Gd1 C5 20.6(7) . .
O2 Gd1 C5 145.3(3) . .
N6 Gd1 C5 113.4(4) 2_677 .
N2 Gd1 C5 103.0(4) . .
O5 Gd1 C5 28.0(5) . .
N1 Gd1 C5 140.6(3) . .
O4 Gd1 Gd1 31.4(3) . 2_666
O4 Gd1 Gd1 30.4(3) 2_666 2_666
O1 Gd1 Gd1 102.65(6) . 2_666
O3 Gd1 Gd1 86.36(7) . 2_666
O4' Gd1 Gd1 35.3(6) . 2_666
O2 Gd1 Gd1 106.50(7) . 2_666
N6 Gd1 Gd1 84.28(7) 2_677 2_666
N2 Gd1 Gd1 153.40(6) . 2_666
O5 Gd1 Gd1 80.1(3) . 2_666
N1 Gd1 Gd1 145.40(6) . 2_666
C5 Gd1 Gd1 54.8(3) . 2_666
Gd1 O4 Gd1 118.2(6) . 2_666
C3 N1 C1 120.2(3) 2_677 .
C3 N1 Gd1 119.4(2) 2_677 .
C1 N1 Gd1 119.4(2) . .
C2 N2 N3 104.7(3) . .
C2 N2 Gd1 121.8(2) . .
N3 N2 Gd1 133.3(2) . .
N4 N3 N2 109.5(3) . .
N3 N4 N5 109.5(3) . .
C2 N5 N4 104.3(3) . .
C4 N6 N7 104.2(3) . .
C4 N6 Gd1 122.4(2) . 2_677
N7 N6 Gd1 128.6(2) . 2_677
N8 N7 N6 109.4(3) . .
N7 N8 N9 110.1(3) . .
C4 N9 N8 104.1(3) . .
N1 C1 C3 119.6(3) . .
N1 C1 C2 113.1(3) . .
C3 C1 C2 126.9(3) . .
N2 C2 N5 112.0(3) . .
N2 C2 C1 121.1(3) . .
N5 C2 C1 126.4(3) . .
N1 C3 C1 120.2(3) 2_677 .
N1 C3 C4 113.2(3) 2_677 .
C1 C3 C4 126.5(3) . .
N9 C4 N6 112.2(3) . .
N9 C4 C3 128.0(3) . .
N6 C4 C3 119.5(3) . .
C5 O4' Gd1 110.6(17) . .
O4' C5 O5 111.6(18) . .
O4' C5 Gd1 48.9(13) . .
O5 C5 Gd1 63.9(8) . .
C5 O5 Gd1 88.1(11) . .

loop_
_geom_bond_atom_site_label_1
_geom_bond_atom_site_label_2
_geom_bond_distance
_geom_bond_site_symmetry_2
Gd1 O4 2.259(12) .
Gd1 O4 2.321(12) 2_666
Gd1 O1 2.353(3) .
Gd1 O3 2.355(3) .
Gd1 O4' 2.41(2) .
Gd1 O2 2.413(3) .
Gd1 N6 2.554(3) 2_677
Gd1 N2 2.587(3) .
Gd1 O5 2.692(10) .
Gd1 N1 2.724(3) .
Gd1 C5 2.997(19) .
Gd1 Gd1 3.9308(3) 2_666
O4 Gd1 2.321(11) 2_666
N1 C3 1.339(4) 2_677
N1 C1 1.339(4) .
N2 C2 1.329(4) .
N2 N3 1.339(4) .
N3 N4 1.315(4) .
N4 N5 1.342(4) .
N5 C2 1.335(4) .
N6 C4 1.338(4) .
N6 N7 1.338(4) .
N6 Gd1 2.554(3) 2_677
N7 N8 1.307(5) .
N8 N9 1.340(4) .
N9 C4 1.326(4) .
C1 C3 1.407(4) .
C1 C2 1.464(4) .
C3 N1 1.339(4) 2_677
C3 C4 1.462(4) .
O4' C5 1.13(3) .
C5 O5 1.41(2) .

loop_
_geom_torsion_atom_site_label_1
_geom_torsion_atom_site_label_2
_geom_torsion_atom_site_label_3
_geom_torsion_atom_site_label_4
_geom_torsion
_geom_torsion_site_symmetry_1
_geom_torsion_site_symmetry_4
C2 N2 N3 N4 -0.4(4) . .
Gd1 N2 N3 N4 174.2(2) . .
N2 N3 N4 N5 0.1(4) . .
N3 N4 N5 C2 0.3(4) . .
C4 N6 N7 N8 -1.1(4) . .
Gd1 N6 N7 N8 154.2(2) 2_677 .
N6 N7 N8 N9 0.6(4) . .
N7 N8 N9 C4 0.2(4) . .
C3 N1 C1 C3 3.0(5) 2_677 .
Gd1 N1 C1 C3 -164.8(2) . .
C3 N1 C1 C2 -170.0(3) 2_677 .
Gd1 N1 C1 C2 22.2(3) . .
N3 N2 C2 N5 0.6(4) . .
Gd1 N2 C2 N5 -174.7(2) . .
N3 N2 C2 C1 172.8(3) . .
Gd1 N2 C2 C1 -2.6(4) . .
N4 N5 C2 N2 -0.5(4) . .
N4 N5 C2 C1 -172.2(3) . .
N1 C1 C2 N2 -13.5(4) . .
C3 C1 C2 N2 174.1(3) . .
N1 C1 C2 N5 157.5(3) . .
C3 C1 C2 N5 -14.9(6) . .
N1 C1 C3 N1 -3.0(5) . 2_677
C2 C1 C3 N1 168.9(3) . 2_677
N1 C1 C3 C4 172.6(3) . .
C2 C1 C3 C4 -15.4(5) . .
N8 N9 C4 N6 -1.0(4) . .
N8 N9 C4 C3 -174.6(3) . .
N7 N6 C4 N9 1.3(4) . .
Gd1 N6 C4 N9 -156.0(2) 2_677 .
N7 N6 C4 C3 175.5(3) . .
Gd1 N6 C4 C3 18.3(4) 2_677 .
N1 C3 C4 N9 148.8(3) 2_677 .
C1 C3 C4 N9 -27.1(5) . .
N1 C3 C4 N6 -24.4(4) 2_677 .
C1 C3 C4 N6 159.7(3) . .
Gd1 O4' C5 O5 13(2) . .
O4' C5 O5 Gd1 -10.9(17) . .
